data_2237328
loop_
_publ_author_name
'Naz, Syeda Sohaila'
'Islam, Nazar Ul'
'Tahir, M. Nawaz'
'Shah, Muhammad Raza'

_publ_section_title
;
 Methyl 2,4-dihydroxy-5-(4-nitrobenzamido)benzoate
;
_journal_coeditor_code HB7022
_journal_issue 2
_journal_name_full 'Acta Crystallographica Section E'
_journal_page_first o207
_journal_paper_doi 10.1107/S160053681300024X
_journal_volume 69
_journal_year 2013
_chemical_formula_iupac 'C15 H12 N2 O7'
_chemical_formula_moiety 'C15 H12 N2 O7'
_chemical_formula_sum 'C15 H12 N2 O7'
_chemical_formula_weight 332.27
_chemical_name_systematic
;
Methyl 2,4-dihydroxy-5-(4-nitrobenzamido)benzoate
;
_space_group_IT_number 15
_symmetry_cell_setting monoclinic
_symmetry_space_group_name_Hall '-C 2yc'
_symmetry_space_group_name_H-M 'C 1 2/c 1'
_atom_sites_solution_hydrogens geom
_atom_sites_solution_primary direct
_atom_sites_solution_secondary difmap
_audit_creation_method SHELXL-97
_cell_angle_alpha 90
_cell_angle_beta 111.737(8)
_cell_angle_gamma 90
_cell_formula_units_Z 8
_cell_length_a 30.412(6)
_cell_length_b 6.9325(15)
_cell_length_c 14.936(3)
_cell_measurement_reflns_used 1519
_cell_measurement_temperature 296(2)
_cell_measurement_theta_max 26.00
_cell_measurement_theta_min 1.44
_cell_volume 2925.1(11)
_computing_cell_refinement 'SAINT (Bruker, 2009)'
_computing_data_collection 'APEX2 (Bruker, 2009)'
_computing_data_reduction 'SAINT (Bruker, 2009)'
_computing_molecular_graphics 'ORTEP-3 (Farrugia, 2012) and PLATON (Spek, 2009)'
_computing_publication_material 'WinGX (Farrugia, 2012) and PLATON (Spek, 2009)'
_computing_structure_refinement 'SHELXL97 (Sheldrick, 2008)'
_computing_structure_solution 'SHELXS97 (Sheldrick, 2008)'
_diffrn_ambient_temperature 296(2)
_diffrn_detector_area_resol_mean 8.00
_diffrn_measured_fraction_theta_full 0.999
_diffrn_measured_fraction_theta_max 0.999
_diffrn_measurement_device_type 'Bruker Kappa APEXII CCD'
_diffrn_measurement_method \w
_diffrn_radiation_monochromator graphite
_diffrn_radiation_source 'fine-focus sealed tube'
_diffrn_radiation_type MoK\a
_diffrn_radiation_wavelength 0.71073
_diffrn_reflns_av_R_equivalents 0.0550
_diffrn_reflns_av_sigmaI/netI 0.0727
_diffrn_reflns_limit_h_max 37
_diffrn_reflns_limit_h_min -35
_diffrn_reflns_limit_k_max 5
_diffrn_reflns_limit_k_min -8
_diffrn_reflns_limit_l_max 18
_diffrn_reflns_limit_l_min -18
_diffrn_reflns_number 10681
_diffrn_reflns_theta_full 26.00
_diffrn_reflns_theta_max 26.00
_diffrn_reflns_theta_min 1.44
_diffrn_standards_number 0
_exptl_absorpt_coefficient_mu 0.122
_exptl_absorpt_correction_T_max 0.980
_exptl_absorpt_correction_T_min 0.970
_exptl_absorpt_correction_type multi-scan
_exptl_absorpt_process_details '(SADABS; Bruker, 2009)'
_exptl_crystal_colour yellow
_exptl_crystal_density_diffrn 1.509
_exptl_crystal_density_method 'not measured'
_exptl_crystal_description needle
_exptl_crystal_F_000 1376
_exptl_crystal_size_max 0.28
_exptl_crystal_size_mid 0.18
_exptl_crystal_size_min 0.16
_refine_diff_density_max 0.177
_refine_diff_density_min -0.240
_refine_ls_goodness_of_fit_ref 0.976
_refine_ls_hydrogen_treatment constr
_refine_ls_matrix_type full
_refine_ls_number_parameters 220
_refine_ls_number_reflns 2885
_refine_ls_number_restraints 0
_refine_ls_restrained_S_all 0.976
_refine_ls_R_factor_all 0.1230
_refine_ls_R_factor_gt 0.0517
_refine_ls_shift/su_max 0.000
_refine_ls_shift/su_mean 0.000
_refine_ls_structure_factor_coef Fsqd
_refine_ls_weighting_details 'calc w=1/[\s^2^(Fo^2^)+(0.0575P)^2^] where P=(Fo^2^+2Fc^2^)/3'
_refine_ls_weighting_scheme calc
_refine_ls_wR_factor_gt 0.1052
_refine_ls_wR_factor_ref 0.1338
_reflns_number_gt 1519
_reflns_number_total 2885
_reflns_threshold_expression I>2\s(I)
_cod_data_source_file hb7022.cif
_cod_data_source_block I
_cod_original_cell_volume 2925.0(11)
_cod_original_sg_symbol_H-M 'C 2/c'
_cod_database_code 2237328
_cod_database_fobs_code 2237328

loop_
_symmetry_equiv_pos_site_id
_symmetry_equiv_pos_as_xyz
1 x,y,z
2 -x,y,1/2-z
3 -x,-y,-z
4 x,-y,1/2+z
5 1/2+x,1/2+y,z
6 1/2-x,1/2+y,1/2-z
7 1/2-x,1/2-y,-z
8 1/2+x,1/2-y,1/2+z

loop_
_atom_site_aniso_label
_atom_site_aniso_U_11
_atom_site_aniso_U_22
_atom_site_aniso_U_33
_atom_site_aniso_U_12
_atom_site_aniso_U_13
_atom_site_aniso_U_23
O1 0.0365(11) 0.0729(14) 0.0296(10) 0.0091(10) 0.0093(9) 0.0050(10)
O2 0.0332(12) 0.0922(17) 0.0453(12) 0.0137(11) 0.0146(10) 0.0050(11)
O3 0.0351(12) 0.0936(17) 0.0440(12) 0.0141(12) 0.0216(10) 0.0101(12)
O4 0.0339(11) 0.1073(18) 0.0236(9) 0.0067(11) 0.0101(9) 0.0008(11)
O5 0.0321(10) 0.0767(15) 0.0233(9) 0.0060(10) 0.0099(8) 0.0008(9)
O6 0.0442(14) 0.144(2) 0.0601(15) 0.0172(14) 0.0232(12) -0.0166(15)
O7 0.0364(13) 0.189(3) 0.0497(14) 0.0125(16) -0.0002(11) -0.0097(16)
N1 0.0263(12) 0.0631(17) 0.0222(10) 0.0026(11) 0.0069(9) 0.0004(11)
N2 0.0335(15) 0.087(2) 0.0471(16) 0.0061(14) 0.0106(13) -0.0062(15)
C1 0.0295(15) 0.0362(17) 0.0312(14) 0.0024(12) 0.0128(12) 0.0022(12)
C2 0.0346(16) 0.0428(18) 0.0368(15) 0.0043(14) 0.0189(13) 0.0039(13)
C3 0.0367(17) 0.063(2) 0.0287(14) 0.0020(15) 0.0165(13) 0.0005(14)
C4 0.0345(16) 0.0483(19) 0.0266(13) -0.0013(14) 0.0090(12) 0.0004(13)
C5 0.0266(15) 0.0385(17) 0.0284(13) -0.0013(12) 0.0131(11) -0.0010(12)
C6 0.0345(16) 0.0361(16) 0.0246(13) -0.0033(12) 0.0122(12) -0.0014(12)
C7 0.0383(18) 0.0457(18) 0.0350(15) 0.0051(14) 0.0159(13) 0.0029(13)
C8 0.0466(19) 0.098(3) 0.0312(16) 0.0178(19) 0.0013(14) 0.0066(17)
C9 0.0317(15) 0.0314(16) 0.0276(14) -0.0019(12) 0.0125(12) -0.0010(12)
C10 0.0323(15) 0.0312(16) 0.0273(13) -0.0008(12) 0.0116(11) -0.0039(12)
C11 0.0372(17) 0.063(2) 0.0296(14) 0.0045(15) 0.0149(13) 0.0008(14)
C12 0.0348(17) 0.065(2) 0.0295(15) 0.0044(15) 0.0059(12) -0.0001(14)
C13 0.0244(15) 0.0484(18) 0.0405(16) 0.0013(14) 0.0104(12) -0.0033(14)
C14 0.0394(18) 0.077(2) 0.0328(15) 0.0059(16) 0.0189(13) 0.0019(15)
C15 0.0301(16) 0.068(2) 0.0287(14) 0.0075(15) 0.0101(12) 0.0035(14)

loop_
_atom_site_type_symbol
_atom_site_label
_atom_site_fract_x
_atom_site_fract_y
_atom_site_fract_z
_atom_site_U_iso_or_equiv
_atom_site_thermal_displace_type
_atom_site_occupancy
_atom_site_disorder_group
O O1 0.10274(6) 0.1155(3) 0.32019(12) 0.0472(7) Uani 1.000 -16
O O2 0.05741(6) 0.1342(3) 0.40795(13) 0.0569(8) Uani 1.000 -16
O O3 0.09767(6) 0.1238(3) 0.59618(13) 0.0556(8) Uani 1.000 -16
O O4 0.26255(6) 0.0020(3) 0.72631(12) 0.0551(8) Uani 1.000 -16
O O5 0.25654(6) -0.0216(3) 0.39997(11) 0.0441(7) Uani 1.000 -16
O O6 0.49252(7) -0.2190(4) 0.50312(16) 0.0817(10) Uani 1.000 -16
O O7 0.50869(7) -0.1537(4) 0.65151(16) 0.0963(12) Uani 1.000 -16
N N1 0.26968(7) -0.0090(3) 0.55853(14) 0.0378(8) Uani 1.000 -16
N N2 0.48095(8) -0.1732(4) 0.56944(19) 0.0571(10) Uani 1.000 -16
C C1 0.13985(9) 0.0859(4) 0.48802(17) 0.0319(9) Uani 1.000 -16
C C2 0.13784(9) 0.0904(4) 0.58047(19) 0.0364(9) Uani 1.000 -16
C C3 0.17868(9) 0.0616(4) 0.66047(18) 0.0415(10) Uani 1.000 -16
C C4 0.22102(9) 0.0301(4) 0.65078(17) 0.0371(9) Uani 1.000 -16
C C5 0.22394(8) 0.0249(3) 0.55857(17) 0.0303(9) Uani 1.000 -16
C C6 0.18331(8) 0.0531(3) 0.47889(16) 0.0314(9) Uani 1.000 -16
C C7 0.09636(10) 0.1146(4) 0.40347(18) 0.0390(10) Uani 1.000 -16
C C8 0.06012(10) 0.1408(5) 0.23493(19) 0.0624(13) Uani 1.000 -16
C C9 0.28430(8) -0.0313(3) 0.48462(17) 0.0298(9) Uani 1.000 -16
C C10 0.33614(8) -0.0680(3) 0.51086(16) 0.0301(8) Uani 1.000 -16
C C11 0.36749(9) -0.1024(4) 0.60418(17) 0.0425(10) Uani 1.000 -16
C C12 0.41477(9) -0.1343(4) 0.62442(19) 0.0448(10) Uani 1.000 -16
C C13 0.43065(9) -0.1345(4) 0.54982(19) 0.0382(9) Uani 1.000 -16
C C14 0.40103(9) -0.1016(4) 0.45639(19) 0.0482(10) Uani 1.000 -16
C C15 0.35354(9) -0.0687(4) 0.43751(18) 0.0425(10) Uani 1.000 -16
H H1 0.29169 -0.01664 0.61475 0.0453 Uiso 1.000 -16
H H3 0.17730 0.06358 0.72164 0.0499 Uiso 1.000 -16
H H3A 0.07616 0.14790 0.54484 0.0833 Uiso 1.000 -16
H H4 0.25843 0.01839 0.77701 0.0826 Uiso 1.000 -16
H H6 0.18481 0.05032 0.41783 0.0377 Uiso 1.000 -16
H H8A 0.06788 0.13162 0.17835 0.0937 Uiso 1.000 -16
H H8B 0.04667 0.26521 0.23692 0.0937 Uiso 1.000 -16
H H8C 0.03765 0.04218 0.23315 0.0937 Uiso 1.000 -16
H H11 0.35623 -0.10400 0.65419 0.0511 Uiso 1.000 -16
H H12 0.43554 -0.15519 0.68741 0.0538 Uiso 1.000 -16
H H14 0.41260 -0.10127 0.40680 0.0578 Uiso 1.000 -16
H H15 0.33301 -0.04676 0.37444 0.0509 Uiso 1.000 -16

loop_
_atom_type_symbol
_atom_type_description
_atom_type_scat_dispersion_real
_atom_type_scat_dispersion_imag
_atom_type_scat_source
C C 0.0033 0.0016 'International Tables Vol C Tables 4.2.6.8 and 6.1.1.4'
H H 0.0000 0.0000 'International Tables Vol C Tables 4.2.6.8 and 6.1.1.4'
N N 0.0061 0.0033 'International Tables Vol C Tables 4.2.6.8 and 6.1.1.4'
O O 0.0106 0.0060 'International Tables Vol C Tables 4.2.6.8 and 6.1.1.4'

loop_
_geom_angle_atom_site_label_1
_geom_angle_atom_site_label_2
_geom_angle_atom_site_label_3
_geom_angle
_geom_angle_publ_flag
C7 O1 C8 115.4(2) no
C2 O3 H3A 109.00 no
C4 O4 H4 109.00 no
C5 N1 C9 130.3(2) no
O6 N2 C13 118.7(2) no
O6 N2 O7 123.6(3) no
O7 N2 C13 117.7(2) no
C9 N1 H1 115.00 no
C5 N1 H1 115.00 no
C6 C1 C7 121.5(2) no
C2 C1 C7 119.4(3) no
C2 C1 C6 119.1(2) no
O3 C2 C3 117.2(2) no
C1 C2 C3 119.6(3) no
O3 C2 C1 123.2(2) no
C2 C3 C4 120.8(2) no
O4 C4 C3 123.9(2) no
O4 C4 C5 115.5(2) no
C3 C4 C5 120.6(2) no
N1 C5 C4 115.0(2) no
C4 C5 C6 118.6(2) no
N1 C5 C6 126.4(2) no
C1 C6 C5 121.2(2) no
O1 C7 O2 122.2(2) no
O1 C7 C1 114.2(3) no
O2 C7 C1 123.6(2) no
N1 C9 C10 116.2(2) no
O5 C9 N1 121.8(2) no
O5 C9 C10 122.1(2) no
C9 C10 C15 117.9(2) no
C11 C10 C15 118.3(2) no
C9 C10 C11 123.8(2) no
C10 C11 C12 121.5(2) no
C11 C12 C13 118.5(2) no
N2 C13 C12 119.5(2) no
C12 C13 C14 122.1(3) no
N2 C13 C14 118.4(2) no
C13 C14 C15 118.5(3) no
C10 C15 C14 121.1(2) no
C2 C3 H3 120.00 no
C4 C3 H3 120.00 no
C1 C6 H6 119.00 no
C5 C6 H6 119.00 no
O1 C8 H8A 109.00 no
O1 C8 H8B 109.00 no
O1 C8 H8C 109.00 no
H8A C8 H8B 109.00 no
H8A C8 H8C 109.00 no
H8B C8 H8C 109.00 no
C10 C11 H11 119.00 no
C12 C11 H11 119.00 no
C11 C12 H12 121.00 no
C13 C12 H12 121.00 no
C13 C14 H14 121.00 no
C15 C14 H14 121.00 no
C10 C15 H15 119.00 no
C14 C15 H15 119.00 no

loop_
_geom_bond_atom_site_label_1
_geom_bond_atom_site_label_2
_geom_bond_distance
_geom_bond_publ_flag
O1 C7 1.328(3) no
O1 C8 1.453(3) no
O2 C7 1.219(4) no
O3 C2 1.347(4) no
O4 C4 1.360(3) no
O5 C9 1.235(3) no
O6 N2 1.210(4) no
O7 N2 1.211(3) no
O3 H3A 0.8200 no
O4 H4 0.8200 no
N1 C9 1.343(3) no
N1 C5 1.411(3) no
N2 C13 1.472(4) no
N1 H1 0.8600 no
C1 C7 1.465(4) no
C1 C6 1.397(4) no
C1 C2 1.405(4) no
C2 C3 1.382(4) no
C3 C4 1.366(4) no
C4 C5 1.413(3) no
C5 C6 1.376(3) no
C9 C10 1.499(4) no
C10 C15 1.382(4) no
C10 C11 1.387(3) no
C11 C12 1.373(4) no
C12 C13 1.369(4) no
C13 C14 1.371(4) no
C14 C15 1.384(4) no
C3 H3 0.9300 no
C6 H6 0.9300 no
C8 H8A 0.9600 no
C8 H8B 0.9600 no
C8 H8C 0.9600 no
C11 H11 0.9300 no
C12 H12 0.9300 no
C14 H14 0.9300 no
C15 H15 0.9300 no

loop_
_geom_hbond_atom_site_label_D
_geom_hbond_atom_site_label_H
_geom_hbond_atom_site_label_A
_geom_hbond_site_symmetry_A
_geom_hbond_distance_DH
_geom_hbond_distance_HA
_geom_hbond_distance_DA
_geom_hbond_angle_DHA
_geom_hbond_publ_flag
N1 H1 O4 . 0.86 2.16 2.595(3) 111 yes
O3 H3A O2 . 0.82 1.91 2.619(3) 144 yes
O4 H4 O5 4_555 0.82 1.86 2.670(2) 170 yes
C8 H8A O3 4_554 0.96 2.51 3.274(4) 137 yes
C12 H12 O7 2_656 0.93 2.38 3.297(4) 171 yes
C15 H15 O4 4_554 0.93 2.46 3.370(3) 165 yes

loop_
_geom_torsion_atom_site_label_1
_geom_torsion_atom_site_label_2
_geom_torsion_atom_site_label_3
_geom_torsion_atom_site_label_4
_geom_torsion
_geom_torsion_publ_flag
C8 O1 C7 O2 -0.2(4) no
C8 O1 C7 C1 179.1(2) no
C9 N1 C5 C4 176.6(2) no
C9 N1 C5 C6 -3.7(4) no
C5 N1 C9 O5 0.8(4) no
C5 N1 C9 C10 -179.3(2) no
O6 N2 C13 C12 162.4(3) no
O6 N2 C13 C14 -17.0(4) no
O7 N2 C13 C12 -19.0(4) no
O7 N2 C13 C14 161.7(3) no
C6 C1 C2 O3 179.0(2) no
C6 C1 C2 C3 -0.3(4) no
C7 C1 C2 O3 -1.3(4) no
C7 C1 C2 C3 179.4(3) no
C2 C1 C6 C5 0.1(4) no
C7 C1 C6 C5 -179.5(2) no
C2 C1 C7 O1 177.3(2) no
C2 C1 C7 O2 -3.4(4) no
C6 C1 C7 O1 -3.0(4) no
C6 C1 C7 O2 176.3(3) no
O3 C2 C3 C4 -178.9(3) no
C1 C2 C3 C4 0.4(4) no
C2 C3 C4 O4 179.6(3) no
C2 C3 C4 C5 -0.5(4) no
O4 C4 C5 N1 0.1(3) no
O4 C4 C5 C6 -179.7(2) no
C3 C4 C5 N1 -179.9(2) no
C3 C4 C5 C6 0.3(4) no
N1 C5 C6 C1 -179.9(2) no
C4 C5 C6 C1 -0.1(3) no
O5 C9 C10 C11 -172.1(2) no
O5 C9 C10 C15 7.5(3) no
N1 C9 C10 C11 8.0(3) no
N1 C9 C10 C15 -172.4(2) no
C9 C10 C11 C12 -179.7(2) no
C15 C10 C11 C12 0.8(4) no
C9 C10 C15 C14 -180.0(2) no
C11 C10 C15 C14 -0.4(4) no
C10 C11 C12 C13 -1.0(4) no
C11 C12 C13 N2 -178.5(3) no
C11 C12 C13 C14 0.8(4) no
N2 C13 C14 C15 178.8(3) no
C12 C13 C14 C15 -0.5(4) no
C13 C14 C15 C10 0.3(4) no
